data_7158336
loop_
_publ_author_name
'Yang, Xiao-Peng'
'Lv, Hao-Peng'
'Yang, Hao-Di'
'Wang, Bai-Lin'
'Wang, Xing-Wang'

_publ_section_title
;
 Box-copper catalyzed cascade asymmetric amidation for chiral
 <i>exo</i>-methylene aminoindoline derivatives.
;
_journal_issue 43
_journal_name_full 'Organic &amp; biomolecular chemistry'
_journal_page_first 9373
_journal_page_last 9378
_journal_paper_doi 10.1039/d1ob01242h
_journal_volume 19
_journal_year 2021
_chemical_absolute_configuration unk
_chemical_formula_sum 'C27 H26 Br2 N2 O4 S'
_chemical_formula_weight 634.38
_space_group_crystal_system orthorhombic
_space_group_IT_number 19
_space_group_name_Hall 'P 2ac 2ab'
_space_group_name_H-M_alt 'P 21 21 21'
_atom_sites_solution_hydrogens geom
_audit_block_doi 10.5517/ccdc.csd.cc26hm7l
_audit_creation_method SHELXL-2014/7
_audit_update_record
;
2020-10-27 deposited with the CCDC.	2021-10-07 downloaded from the CCDC.
;
_cell_angle_alpha 90
_cell_angle_beta 90
_cell_angle_gamma 90
_cell_formula_units_Z 4
_cell_length_a 8.9489(3)
_cell_length_b 10.2140(2)
_cell_length_c 29.3155(6)
_cell_measurement_reflns_used 5479
_cell_measurement_temperature 223(2)
_cell_measurement_theta_max 76.9600
_cell_measurement_theta_min 4.3170
_cell_volume 2679.56(12)
_computing_structure_refinement 'SHELXL-2014/7 (Sheldrick, 2014)'
_diffrn_ambient_temperature 223(2)
_diffrn_measured_fraction_theta_full 1.000
_diffrn_measured_fraction_theta_max 0.994
_diffrn_measurement_device_type 'Xcalibur, Atlas, Gemini'
_diffrn_measurement_method '\w scans'
_diffrn_radiation_type CuK\a
_diffrn_radiation_wavelength 1.54184
_diffrn_reflns_av_R_equivalents 0.0442
_diffrn_reflns_av_unetI/netI 0.0483
_diffrn_reflns_Laue_measured_fraction_full 1.000
_diffrn_reflns_Laue_measured_fraction_max 0.994
_diffrn_reflns_limit_h_max 11
_diffrn_reflns_limit_h_min -10
_diffrn_reflns_limit_k_max 12
_diffrn_reflns_limit_k_min -12
_diffrn_reflns_limit_l_max 37
_diffrn_reflns_limit_l_min -28
_diffrn_reflns_number 11354
_diffrn_reflns_point_group_measured_fraction_full 0.958
_diffrn_reflns_point_group_measured_fraction_max 0.939
_diffrn_reflns_theta_full 67.684
_diffrn_reflns_theta_max 77.614
_diffrn_reflns_theta_min 4.584
_exptl_absorpt_coefficient_mu 4.863
_exptl_absorpt_correction_T_max 1.00000
_exptl_absorpt_correction_T_min 0.36975
_exptl_absorpt_correction_type multi-scan
_exptl_crystal_colour colourless
_exptl_crystal_density_diffrn 1.573
_exptl_crystal_description block
_exptl_crystal_F_000 1280
_exptl_crystal_size_max 0.500
_exptl_crystal_size_mid 0.300
_exptl_crystal_size_min 0.200
_refine_diff_density_max 0.982
_refine_diff_density_min -0.776
_refine_diff_density_rms 0.132
_refine_ls_abs_structure_details
;
 Flack x determined using 1863 quotients [(I+)-(I-)]/[(I+)+(I-)]
 (Parsons, Flack and Wagner, Acta Cryst. B69 (2013) 249-259).
;
_refine_ls_abs_structure_Flack -0.02(2)
_refine_ls_extinction_method none
_refine_ls_goodness_of_fit_ref 1.125
_refine_ls_hydrogen_treatment constr
_refine_ls_matrix_type full
_refine_ls_number_parameters 328
_refine_ls_number_reflns 5357
_refine_ls_number_restraints 0
_refine_ls_restrained_S_all 1.125
_refine_ls_R_factor_all 0.0638
_refine_ls_R_factor_gt 0.0614
_refine_ls_shift/su_max 0.000
_refine_ls_shift/su_mean 0.000
_refine_ls_structure_factor_coef Fsqd
_refine_ls_weighting_details 'w=1/[\s^2^(Fo^2^)+(0.1000P)^2^] where P=(Fo^2^+2Fc^2^)/3'
_refine_ls_weighting_scheme calc
_refine_ls_wR_factor_gt 0.1504
_refine_ls_wR_factor_ref 0.1540
_reflns_Friedel_coverage 0.659
_reflns_Friedel_fraction_full 0.903
_reflns_Friedel_fraction_max 0.865
_reflns_number_gt 5016
_reflns_number_total 5357
_reflns_threshold_expression 'I > 2\s(I)'
_cod_data_source_file d1ob01242h2.cif
_cod_data_source_block g200909b
_cod_depositor_comments 'Adding full bibliography for 7158336.cif.'
_cod_original_cell_volume 2679.54(11)
_cod_database_code 7158336
_shelx_shelxl_version_number 2014/7
_shelx_space_group_comment
;
The symmetry employed for this shelxl refinement is uniquely defined
by the following loop, which should always be used as a source of
symmetry information in preference to the above space-group names.
They are only intended as comments.
;
_shelx_estimated_absorpt_t_min 0.195
_shelx_estimated_absorpt_t_max 0.443

loop_
_space_group_symop_operation_xyz
'x, y, z'
'-x+1/2, -y, z+1/2'
'x+1/2, -y+1/2, -z'
'-x, y+1/2, -z+1/2'

loop_
_atom_site_label
_atom_site_type_symbol
_atom_site_fract_x
_atom_site_fract_y
_atom_site_fract_z
_atom_site_U_iso_or_equiv
_atom_site_adp_type
_atom_site_occupancy
_atom_site_site_symmetry_order
_atom_site_calc_flag
_atom_site_refinement_flags_posn
_atom_site_refinement_flags_adp
_atom_site_refinement_flags_occupancy
_atom_site_disorder_assembly
_atom_site_disorder_group
Br1 Br 0.33288(10) 0.94922(7) 0.23324(2) 0.0533(2) Uani 1 1 d . . . . .
Br2 Br 0.01090(11) 0.36577(7) 0.35859(3) 0.0624(3) Uani 1 1 d . . . . .
O1 O 0.8146(6) 1.0377(5) 0.4878(2) 0.0585(14) Uani 1 1 d . . . . .
O2 O 0.9174(6) 1.0340(6) 0.4095(3) 0.0650(16) Uani 1 1 d . . . . .
O3 O 0.3832(6) 1.2562(5) 0.28960(16) 0.0459(10) Uani 1 1 d . . . . .
O4 O 0.2989(5) 0.9691(4) 0.34791(13) 0.0351(8) Uani 1 1 d . . . . .
N1 N 0.6548(6) 1.1064(5) 0.42306(18) 0.0380(10) Uani 1 1 d . . . . .
N2 N 0.3694(6) 1.0857(5) 0.33683(17) 0.0354(10) Uani 1 1 d . . . . .
S1 S 0.79617(15) 1.01196(16) 0.44046(6) 0.0440(4) Uani 1 1 d . . . . .
C1 C 0.6167(7) 1.1178(6) 0.3754(2) 0.0402(12) Uani 1 1 d . . . . .
C2 C 0.4513(6) 1.1527(5) 0.37244(19) 0.0326(10) Uani 1 1 d . . . . .
H2 H 0.4445 1.2478 0.3662 0.039 Uiso 1 1 calc R U . . .
C3 C 0.3978(6) 1.1307(6) 0.42032(19) 0.0336(11) Uani 1 1 d . . . . .
C4 C 0.2519(7) 1.1360(7) 0.4369(2) 0.0412(12) Uani 1 1 d . . . . .
H4 H 0.1704 1.1481 0.4171 0.049 Uiso 1 1 calc R U . . .
C5 C 0.2311(8) 1.1229(8) 0.4835(3) 0.0487(15) Uani 1 1 d . . . . .
H5 H 0.1339 1.1230 0.4957 0.058 Uiso 1 1 calc R U . . .
C6 C 0.3532(9) 1.1098(7) 0.5122(2) 0.0478(15) Uani 1 1 d . . . . .
H6 H 0.3372 1.1039 0.5439 0.057 Uiso 1 1 calc R U . . .
C7 C 0.4993(8) 1.1050(7) 0.4956(2) 0.0441(13) Uani 1 1 d . . . . .
H7 H 0.5817 1.0970 0.5152 0.053 Uiso 1 1 calc R U . . .
C8 C 0.5168(6) 1.1125(5) 0.4490(2) 0.0345(10) Uani 1 1 d . . . . .
C9 C 0.7045(9) 1.1073(11) 0.3395(3) 0.065(2) Uani 1 1 d . . . . .
H9A H 0.8069 1.0901 0.3434 0.078 Uiso 1 1 calc R U . . .
H9B H 0.6646 1.1170 0.3101 0.078 Uiso 1 1 calc R U . . .
C10 C 0.7319(7) 0.8497(6) 0.4335(2) 0.0375(11) Uani 1 1 d . . . . .
C11 C 0.6362(9) 0.7975(7) 0.4657(2) 0.0462(15) Uani 1 1 d . . . . .
H11 H 0.6140 0.8444 0.4924 0.055 Uiso 1 1 calc R U . . .
C12 C 0.5736(10) 0.6759(7) 0.4582(2) 0.0509(16) Uani 1 1 d . . . . .
H12 H 0.5069 0.6406 0.4798 0.061 Uiso 1 1 calc R U . . .
C13 C 0.6087(8) 0.6048(6) 0.4190(2) 0.0399(12) Uani 1 1 d . . . . .
C14 C 0.7071(9) 0.6583(7) 0.3885(2) 0.0491(15) Uani 1 1 d . . . . .
H14 H 0.7332 0.6103 0.3623 0.059 Uiso 1 1 calc R U . . .
C15 C 0.7689(8) 0.7801(8) 0.3949(3) 0.0473(14) Uani 1 1 d . . . . .
H15 H 0.8354 0.8153 0.3733 0.057 Uiso 1 1 calc R U . . .
C16 C 0.5355(9) 0.4740(7) 0.4098(2) 0.0508(16) Uani 1 1 d . . . . .
H16A H 0.4990 0.4719 0.3787 0.076 Uiso 1 1 calc R U . . .
H16B H 0.4527 0.4617 0.4307 0.076 Uiso 1 1 calc R U . . .
H16C H 0.6080 0.4046 0.4142 0.076 Uiso 1 1 calc R U . . .
C17 C 0.3290(7) 1.1501(6) 0.29775(17) 0.0332(10) Uani 1 1 d . . . . .
C18 C 0.2147(7) 1.0875(6) 0.26483(19) 0.0361(11) Uani 1 1 d . . . . .
C19 C 0.0749(8) 1.0300(11) 0.2855(3) 0.059(2) Uani 1 1 d . . . . .
H19A H 0.0353 1.0898 0.3082 0.089 Uiso 1 1 calc R U . . .
H19B H 0.0986 0.9469 0.2998 0.089 Uiso 1 1 calc R U . . .
H19C H 0.0010 1.0164 0.2617 0.089 Uiso 1 1 calc R U . . .
C20 C 0.1739(10) 1.1900(8) 0.2289(2) 0.0542(16) Uani 1 1 d . . . . .
H20A H 0.1159 1.1490 0.2048 0.081 Uiso 1 1 calc R U . . .
H20B H 0.2645 1.2268 0.2161 0.081 Uiso 1 1 calc R U . . .
H20C H 0.1154 1.2590 0.2429 0.081 Uiso 1 1 calc R U . . .
C21 C 0.4038(7) 0.8617(6) 0.3507(2) 0.0406(12) Uani 1 1 d . . . . .
H21A H 0.4663 0.8697 0.3780 0.049 Uiso 1 1 calc R U . . .
H21B H 0.4686 0.8598 0.3238 0.049 Uiso 1 1 calc R U . . .
C22 C 0.3086(8) 0.7394(6) 0.3530(2) 0.0400(13) Uani 1 1 d . . . . .
C23 C 0.3179(9) 0.6467(7) 0.3186(2) 0.0460(14) Uani 1 1 d . . . . .
H23 H 0.3840 0.6601 0.2941 0.055 Uiso 1 1 calc R U . . .
C24 C 0.2308(8) 0.5344(6) 0.3199(2) 0.0448(14) Uani 1 1 d . . . . .
H24 H 0.2368 0.4711 0.2967 0.054 Uiso 1 1 calc R U . . .
C25 C 0.1351(7) 0.5187(5) 0.3563(2) 0.0432(13) Uani 1 1 d . . . . .
C26 C 0.1242(9) 0.6092(7) 0.3909(2) 0.0486(15) Uani 1 1 d . . . . .
H26 H 0.0582 0.5959 0.4154 0.058 Uiso 1 1 calc R U . . .
C27 C 0.2121(9) 0.7199(7) 0.3888(2) 0.0484(15) Uani 1 1 d . . . . .
H27 H 0.2059 0.7827 0.4122 0.058 Uiso 1 1 calc R U . . .

loop_
_atom_site_aniso_label
_atom_site_aniso_U_11
_atom_site_aniso_U_22
_atom_site_aniso_U_33
_atom_site_aniso_U_23
_atom_site_aniso_U_13
_atom_site_aniso_U_12
Br1 0.0725(5) 0.0445(4) 0.0429(3) -0.0082(3) 0.0065(3) 0.0123(4)
Br2 0.0687(5) 0.0330(4) 0.0856(5) 0.0020(3) -0.0083(4) -0.0191(3)
O1 0.049(3) 0.043(3) 0.084(3) -0.013(2) -0.036(3) 0.002(2)
O2 0.026(2) 0.050(3) 0.119(5) -0.006(3) -0.001(3) -0.008(2)
O3 0.050(3) 0.036(2) 0.051(2) 0.0125(19) -0.001(2) -0.012(2)
O4 0.0358(19) 0.0227(17) 0.0469(18) 0.0025(15) -0.0026(15) -0.0048(16)
N1 0.029(2) 0.032(2) 0.053(2) -0.002(2) -0.005(2) -0.008(2)
N2 0.042(3) 0.023(2) 0.042(2) 0.0036(17) -0.0037(19) -0.008(2)
S1 0.0277(6) 0.0341(7) 0.0702(9) -0.0052(6) -0.0123(6) -0.0027(5)
C1 0.034(3) 0.032(3) 0.054(3) 0.004(2) 0.000(2) -0.011(2)
C2 0.031(2) 0.022(2) 0.045(3) 0.002(2) -0.004(2) -0.005(2)
C3 0.032(2) 0.024(2) 0.044(3) -0.003(2) -0.004(2) -0.003(2)
C4 0.035(3) 0.034(3) 0.055(3) -0.003(3) -0.004(2) 0.003(2)
C5 0.040(3) 0.045(4) 0.061(4) -0.007(3) 0.008(3) 0.003(3)
C6 0.053(4) 0.049(4) 0.042(3) -0.005(2) 0.003(3) 0.001(3)
C7 0.044(3) 0.042(3) 0.046(3) -0.004(2) -0.007(3) -0.005(3)
C8 0.030(2) 0.024(2) 0.049(3) 0.000(2) -0.004(2) -0.004(2)
C9 0.044(4) 0.088(7) 0.064(4) 0.011(4) 0.013(3) -0.009(4)
C10 0.033(2) 0.031(3) 0.049(3) -0.005(2) -0.008(2) 0.000(2)
C11 0.058(4) 0.040(3) 0.040(3) -0.008(2) 0.005(3) 0.003(3)
C12 0.066(4) 0.038(3) 0.049(3) 0.003(3) 0.011(3) 0.001(3)
C13 0.047(3) 0.027(3) 0.046(3) 0.001(2) -0.009(2) 0.003(2)
C14 0.056(4) 0.042(4) 0.050(3) -0.009(3) 0.005(3) 0.003(3)
C15 0.040(3) 0.043(4) 0.059(3) -0.002(3) 0.011(3) 0.002(3)
C16 0.060(4) 0.034(3) 0.058(3) 0.002(3) -0.016(3) -0.004(3)
C17 0.031(2) 0.029(3) 0.039(2) 0.0020(19) 0.004(2) 0.000(2)
C18 0.038(3) 0.032(3) 0.039(2) -0.006(2) 0.003(2) 0.007(2)
C19 0.041(3) 0.086(6) 0.051(3) -0.007(4) -0.005(3) -0.018(4)
C20 0.061(4) 0.051(4) 0.050(3) 0.002(3) -0.009(3) 0.010(4)
C21 0.037(3) 0.028(3) 0.057(3) 0.004(2) -0.007(2) -0.004(2)
C22 0.045(3) 0.023(2) 0.052(3) 0.007(2) -0.015(3) -0.001(2)
C23 0.051(3) 0.038(3) 0.049(3) 0.002(2) -0.006(3) 0.005(3)
C24 0.053(3) 0.030(3) 0.052(3) -0.002(2) -0.014(3) 0.002(3)
C25 0.043(3) 0.021(2) 0.065(3) 0.009(2) -0.013(3) -0.012(2)
C26 0.053(4) 0.038(3) 0.055(3) 0.001(3) 0.002(3) -0.006(3)
C27 0.058(4) 0.035(3) 0.052(3) -0.004(3) -0.002(3) -0.008(3)

loop_
_atom_type_symbol
_atom_type_description
_atom_type_scat_dispersion_real
_atom_type_scat_dispersion_imag
_atom_type_scat_source
C C 0.0181 0.0091 'International Tables Vol C Tables 4.2.6.8 and 6.1.1.4'
H H 0.0000 0.0000 'International Tables Vol C Tables 4.2.6.8 and 6.1.1.4'
O O 0.0492 0.0322 'International Tables Vol C Tables 4.2.6.8 and 6.1.1.4'
Br Br -0.6763 1.2805 'International Tables Vol C Tables 4.2.6.8 and 6.1.1.4'
S S 0.3331 0.5567 'International Tables Vol C Tables 4.2.6.8 and 6.1.1.4'
N N 0.0311 0.0180 'International Tables Vol C Tables 4.2.6.8 and 6.1.1.4'

loop_
_geom_angle_atom_site_label_1
_geom_angle_atom_site_label_2
_geom_angle_atom_site_label_3
_geom_angle
_geom_angle_site_symmetry_1
_geom_angle_site_symmetry_3
_geom_angle_publ_flag
N2 O4 C21 111.7(4) . . ?
C1 N1 C8 107.6(5) . . ?
C1 N1 S1 121.4(5) . . ?
C8 N1 S1 120.7(4) . . ?
C17 N2 O4 119.2(5) . . ?
C17 N2 C2 120.6(5) . . ?
O4 N2 C2 117.9(4) . . ?
O1 S1 O2 120.2(4) . . ?
O1 S1 N1 106.2(3) . . ?
O2 S1 N1 106.8(3) . . ?
O1 S1 C10 108.9(3) . . ?
O2 S1 C10 108.7(3) . . ?
N1 S1 C10 105.1(3) . . ?
C9 C1 N1 128.8(7) . . ?
C9 C1 C2 123.5(7) . . ?
N1 C1 C2 107.7(5) . . ?
N2 C2 C3 116.2(5) . . ?
N2 C2 C1 115.0(5) . . ?
C3 C2 C1 102.8(5) . . ?
N2 C2 H2 107.5 . . ?
C3 C2 H2 107.5 . . ?
C1 C2 H2 107.5 . . ?
C8 C3 C4 121.3(6) . . ?
C8 C3 C2 110.2(5) . . ?
C4 C3 C2 128.3(5) . . ?
C5 C4 C3 117.8(6) . . ?
C5 C4 H4 121.1 . . ?
C3 C4 H4 121.1 . . ?
C4 C5 C6 120.2(6) . . ?
C4 C5 H5 119.9 . . ?
C6 C5 H5 119.9 . . ?
C5 C6 C7 121.9(6) . . ?
C5 C6 H6 119.1 . . ?
C7 C6 H6 119.1 . . ?
C8 C7 C6 116.9(6) . . ?
C8 C7 H7 121.6 . . ?
C6 C7 H7 121.6 . . ?
C3 C8 C7 121.8(6) . . ?
C3 C8 N1 110.3(5) . . ?
C7 C8 N1 127.8(6) . . ?
C1 C9 H9A 120.0 . . ?
C1 C9 H9B 120.0 . . ?
H9A C9 H9B 120.0 . . ?
C15 C10 C11 120.8(6) . . ?
C15 C10 S1 120.1(5) . . ?
C11 C10 S1 119.0(5) . . ?
C12 C11 C10 119.4(6) . . ?
C12 C11 H11 120.3 . . ?
C10 C11 H11 120.3 . . ?
C11 C12 C13 120.5(7) . . ?
C11 C12 H12 119.8 . . ?
C13 C12 H12 119.8 . . ?
C14 C13 C12 118.4(6) . . ?
C14 C13 C16 121.0(6) . . ?
C12 C13 C16 120.6(7) . . ?
C13 C14 C15 122.0(6) . . ?
C13 C14 H14 119.0 . . ?
C15 C14 H14 119.0 . . ?
C14 C15 C10 118.9(6) . . ?
C14 C15 H15 120.5 . . ?
C10 C15 H15 120.5 . . ?
C13 C16 H16A 109.5 . . ?
C13 C16 H16B 109.5 . . ?
H16A C16 H16B 109.5 . . ?
C13 C16 H16C 109.5 . . ?
H16A C16 H16C 109.5 . . ?
H16B C16 H16C 109.5 . . ?
O3 C17 N2 119.3(5) . . ?
O3 C17 C18 120.8(5) . . ?
N2 C17 C18 119.9(5) . . ?
C19 C18 C20 110.2(6) . . ?
C19 C18 C17 117.4(5) . . ?
C20 C18 C17 107.8(5) . . ?
C19 C18 Br1 110.5(5) . . ?
C20 C18 Br1 106.9(4) . . ?
C17 C18 Br1 103.4(4) . . ?
C18 C19 H19A 109.5 . . ?
C18 C19 H19B 109.5 . . ?
H19A C19 H19B 109.5 . . ?
C18 C19 H19C 109.5 . . ?
H19A C19 H19C 109.5 . . ?
H19B C19 H19C 109.5 . . ?
C18 C20 H20A 109.5 . . ?
C18 C20 H20B 109.5 . . ?
H20A C20 H20B 109.5 . . ?
C18 C20 H20C 109.5 . . ?
H20A C20 H20C 109.5 . . ?
H20B C20 H20C 109.5 . . ?
O4 C21 C22 105.3(5) . . ?
O4 C21 H21A 110.7 . . ?
C22 C21 H21A 110.7 . . ?
O4 C21 H21B 110.7 . . ?
C22 C21 H21B 110.7 . . ?
H21A C21 H21B 108.8 . . ?
C27 C22 C23 119.7(6) . . ?
C27 C22 C21 120.5(6) . . ?
C23 C22 C21 119.8(6) . . ?
C22 C23 C24 120.8(7) . . ?
C22 C23 H23 119.6 . . ?
C24 C23 H23 119.6 . . ?
C25 C24 C23 117.7(6) . . ?
C25 C24 H24 121.1 . . ?
C23 C24 H24 121.1 . . ?
C26 C25 C24 122.5(6) . . ?
C26 C25 Br2 118.7(5) . . ?
C24 C25 Br2 118.8(5) . . ?
C25 C26 C27 118.6(7) . . ?
C25 C26 H26 120.7 . . ?
C27 C26 H26 120.7 . . ?
C22 C27 C26 120.7(6) . . ?
C22 C27 H27 119.6 . . ?
C26 C27 H27 119.6 . . ?

loop_
_geom_bond_atom_site_label_1
_geom_bond_atom_site_label_2
_geom_bond_distance
_geom_bond_site_symmetry_2
_geom_bond_publ_flag
Br1 C18 1.993(6) . ?
Br2 C25 1.918(6) . ?
O1 S1 1.423(6) . ?
O2 S1 1.432(6) . ?
O3 C17 1.211(8) . ?
O4 N2 1.386(6) . ?
O4 C21 1.447(8) . ?
N1 C1 1.442(8) . ?
N1 C8 1.452(8) . ?
N1 S1 1.670(5) . ?
N2 C17 1.370(7) . ?
N2 C2 1.448(7) . ?
S1 C10 1.767(6) . ?
C1 C9 1.317(11) . ?
C1 C2 1.525(8) . ?
C2 C3 1.500(8) . ?
C2 H2 0.9900 . ?
C3 C8 1.369(8) . ?
C3 C4 1.394(8) . ?
C4 C5 1.386(10) . ?
C4 H4 0.9400 . ?
C5 C6 1.386(11) . ?
C5 H5 0.9400 . ?
C6 C7 1.397(11) . ?
C6 H6 0.9400 . ?
C7 C8 1.377(9) . ?
C7 H7 0.9400 . ?
C9 H9A 0.9400 . ?
C9 H9B 0.9400 . ?
C10 C15 1.375(9) . ?
C10 C11 1.382(10) . ?
C11 C12 1.380(11) . ?
C11 H11 0.9400 . ?
C12 C13 1.397(9) . ?
C12 H12 0.9400 . ?
C13 C14 1.370(11) . ?
C13 C16 1.511(9) . ?
C14 C15 1.374(11) . ?
C14 H14 0.9400 . ?
C15 H15 0.9400 . ?
C16 H16A 0.9700 . ?
C16 H16B 0.9700 . ?
C16 H16C 0.9700 . ?
C17 C18 1.545(8) . ?
C18 C19 1.508(10) . ?
C18 C20 1.529(9) . ?
C19 H19A 0.9700 . ?
C19 H19B 0.9700 . ?
C19 H19C 0.9700 . ?
C20 H20A 0.9700 . ?
C20 H20B 0.9700 . ?
C20 H20C 0.9700 . ?
C21 C22 1.513(8) . ?
C21 H21A 0.9800 . ?
C21 H21B 0.9800 . ?
C22 C27 1.374(10) . ?
C22 C23 1.385(9) . ?
C23 C24 1.388(10) . ?
C23 H23 0.9400 . ?
C24 C25 1.379(11) . ?
C24 H24 0.9400 . ?
C25 C26 1.374(10) . ?
C26 C27 1.378(10) . ?
C26 H26 0.9400 . ?
C27 H27 0.9400 . ?
